data_4321305
loop_
_publ_author_name
'Andreas Geiss'
'Heinrich Vahrenkamp'

_publ_section_title
;
 M(\m-CN)Fe(\m-CN)M' Chains with Phthalocyanine Iron Centers: Preparation,
 Structures, and Isomerization
;
_journal_name_full 'Inorganic Chemistry'
_journal_page_first 4029
_journal_page_last 4036
_journal_paper_doi 10.1021/ic0001412
_journal_volume 39
_journal_year 2000
_chemical_formula_sum 'C116 H86 F6 Fe N10 P4 Ru2 Sb'
_chemical_formula_weight 2237.57
_chemical_name_common '[RuCp(PPh3)2-CN-FePc-CN-RuCp(PPh3)2]SbF6'
_space_group_IT_number 14
_symmetry_cell_setting monoclinic
_symmetry_space_group_name_Hall '-P 2yn'
_symmetry_space_group_name_H-M 'P 1 21/n 1'
_atom_sites_solution_hydrogens geom
_atom_sites_solution_primary Patterson
_atom_sites_solution_secondary difmap
_audit_creation_method SHELXL-97
_cell_angle_alpha 90.00
_cell_angle_beta 108.08(2)
_cell_angle_gamma 90.00
_cell_formula_units_Z 4
_cell_length_a 26.902(8)
_cell_length_b 14.788(4)
_cell_length_c 29.957(11)
_cell_measurement_temperature 190(2)
_cell_volume 11329(6)
_computing_publication_material 'SHELXL-97 (Sheldrick, 1997)'
_computing_structure_refinement 'SHELXL-97 (Sheldrick, 1997)'
_computing_structure_solution 'SHELXS-97 (Sheldrick, 1990)'
_diffrn_ambient_temperature 190(2)
_diffrn_measured_fraction_theta_full 0.896
_diffrn_measured_fraction_theta_max 0.896
_diffrn_measurement_device_type STOE-IPDS
_diffrn_measurement_method phi-mode-oscillation
_diffrn_radiation_monochromator graphite
_diffrn_radiation_source 'fine-focus sealed tube'
_diffrn_radiation_type MoK\a
_diffrn_radiation_wavelength 0.71073
_diffrn_reflns_av_R_equivalents 0.0439
_diffrn_reflns_av_sigmaI/netI 0.0316
_diffrn_reflns_limit_h_max 33
_diffrn_reflns_limit_h_min -20
_diffrn_reflns_limit_k_max 17
_diffrn_reflns_limit_k_min -16
_diffrn_reflns_limit_l_max 36
_diffrn_reflns_limit_l_min -36
_diffrn_reflns_number 56200
_diffrn_reflns_theta_full 26.04
_diffrn_reflns_theta_max 26.04
_diffrn_reflns_theta_min 1.84
_exptl_absorpt_coefficient_mu 0.739
_exptl_absorpt_correction_type none
_exptl_crystal_colour 'dark blue'
_exptl_crystal_density_diffrn 1.312
_exptl_crystal_density_meas ?
_exptl_crystal_density_method 'not measured'
_exptl_crystal_description rods
_exptl_crystal_F_000 4524
_exptl_crystal_size_max 0.6
_exptl_crystal_size_mid 0.2
_exptl_crystal_size_min 0.1
_refine_diff_density_max 1.718
_refine_diff_density_min -1.241
_refine_diff_density_rms 0.108
_refine_ls_extinction_method none
_refine_ls_goodness_of_fit_ref 1.037
_refine_ls_hydrogen_treatment Riding-Model
_refine_ls_matrix_type full
_refine_ls_number_parameters 1267
_refine_ls_number_reflns 20863
_refine_ls_number_restraints 0
_refine_ls_restrained_S_all 1.037
_refine_ls_R_factor_all 0.0975
_refine_ls_R_factor_gt 0.0788
_refine_ls_shift/su_max 0.301
_refine_ls_shift/su_mean 0.007
_refine_ls_structure_factor_coef Fsqd
_refine_ls_weighting_details 'w=1/[\s^2^(Fo^2^)+(0.1930P)^2^+5.3854P] where P=(Fo^2^+2Fc^2^)/3'
_refine_ls_weighting_scheme calc
_refine_ls_wR_factor_gt 0.2384
_refine_ls_wR_factor_ref 0.2665
_reflns_number_gt 15370
_reflns_number_total 20863
_reflns_threshold_expression >2sigma(I)
_cod_data_source_file ic0001412_6.cif
_cod_data_source_block g9(c10b)
_cod_depositor_comments
;
The following automatic conversions were performed:

'_geom_bond_publ_flag' value 'Y' changed to 'y' according to the
built-in table from CIF Core dictionary named 'cif_core.dic' version
2.4.1 from 2010-06-29 (184 times).

'_geom_angle_publ_flag' value 'Y'
changed to 'y' according to the built-in table from CIF Core
dictionary named 'cif_core.dic' version 2.4.1 from 2010-06-29 (361
time).

Automatic conversion script
Id: cif_fix_values 1646 2011-03-28 12:23:43Z adriana 

The following automatic conversions were performed:

'_exptl_crystal_density_meas' value 'not measured' was changed to '?'
- the value is perceived as not measured.

Automatic conversion script
Id: cif_fix_values 3008 2015-01-20 13:52:24Z robertas 

The following automatic conversions were performed:

'_refine_ls_weighting_scheme' value 'calc
w=1/[\s^2^(Fo^2^)+(0.1930P)^2^+5.3854P] where P=(Fo^2^+2Fc^2^)/3' was
changed to 'calc'. New tag '_refine_ls_weighting_details' was
created. The value of the new tag was set to
'w=1/[\s^2^(Fo^2^)+(0.1930P)^2^+5.3854P] where P=(Fo^2^+2Fc^2^)/3'.

Automatic conversion script
Id: cif_fix_values 3143 2015-03-26 13:38:13Z robertas 
;
_cod_database_code 4321305

loop_
_symmetry_equiv_pos_as_xyz
'x, y, z'
'-x+1/2, y+1/2, -z+1/2'
'-x, -y, -z'
'x-1/2, -y-1/2, z-1/2'

loop_
_atom_site_label
_atom_site_type_symbol
_atom_site_fract_x
_atom_site_fract_y
_atom_site_fract_z
_atom_site_U_iso_or_equiv
_atom_site_adp_type
_atom_site_occupancy
_atom_site_calc_flag
_atom_site_refinement_flags
_atom_site_disorder_assembly
_atom_site_disorder_group
Fe1 Fe 0.48502(3) 0.07623(4) 0.19326(2) 0.05599(19) Uani 1 d . . .
Ru1 Ru 0.660059(17) -0.06812(3) 0.266639(15) 0.05955(15) Uani 1 d . . .
Ru2 Ru 0.288902(17) 0.07465(3) 0.123770(14) 0.05923(15) Uani 1 d . . .
P1 P 0.65069(6) -0.06201(10) 0.34176(5) 0.0670(4) Uani 1 d . . .
P2 P 0.71852(6) 0.05068(9) 0.27198(5) 0.0614(3) Uani 1 d . . .
P3 P 0.27623(6) 0.22972(10) 0.11868(5) 0.0683(4) Uani 1 d . . .
P4 P 0.28013(6) 0.04436(10) 0.04529(5) 0.0642(3) Uani 1 d . . .
N1 N 0.50946(17) 0.1096(3) 0.14091(14) 0.0601(9) Uani 1 d . . .
N2 N 0.47907(17) -0.0494(3) 0.17301(14) 0.0592(9) Uani 1 d . . .
N3 N 0.46025(17) 0.0429(3) 0.24561(15) 0.0625(10) Uani 1 d . . .
N4 N 0.49158(18) 0.2006(3) 0.21389(15) 0.0634(10) Uani 1 d . . .
N9 N 0.5581(2) 0.0479(3) 0.22847(16) 0.0701(11) Uani 1 d . . .
C33 C 0.59772(18) 0.0150(3) 0.24447(15) 0.0518(9) Uani 1 d . . .
N10 N 0.3672(2) 0.0911(3) 0.14064(15) 0.0646(10) Uani 1 d . . .
C75 C 0.4121(2) 0.0923(3) 0.15725(17) 0.0575(10) Uani 1 d . . .
N5 N 0.51014(19) -0.0371(3) 0.10533(15) 0.0630(10) Uani 1 d . . .
N6 N 0.4499(2) -0.1178(3) 0.23400(16) 0.0717(12) Uani 1 d . . .
N7 N 0.4578(2) 0.1905(3) 0.28008(17) 0.0741(12) Uani 1 d . . .
N8 N 0.5273(2) 0.2683(3) 0.15697(16) 0.0687(11) Uani 1 d . . .
C1 C 0.5254(2) 0.1938(3) 0.13203(18) 0.0617(11) Uani 1 d . . .
C2 C 0.5426(2) 0.1904(4) 0.09043(18) 0.0649(12) Uani 1 d . . .
C3 C 0.5606(3) 0.2570(4) 0.0663(2) 0.0737(14) Uani 1 d . . .
H3 H 0.5636 0.3171 0.0758 0.088 Uiso 1 calc R . .
C4 C 0.5739(3) 0.2288(5) 0.0271(2) 0.0856(18) Uani 1 d . . .
H4 H 0.5855 0.2715 0.0098 0.103 Uiso 1 calc R . .
C5 C 0.5702(3) 0.1379(5) 0.0129(2) 0.0826(17) Uani 1 d . . .
H5 H 0.5808 0.1216 -0.0127 0.099 Uiso 1 calc R . .
C6 C 0.5514(3) 0.0724(4) 0.0360(2) 0.0739(15) Uani 1 d . . .
H6 H 0.5481 0.0125 0.0261 0.089 Uiso 1 calc R . .
C7 C 0.5373(2) 0.1008(4) 0.07604(19) 0.0669(12) Uani 1 d . . .
C8 C 0.5174(2) 0.0513(4) 0.10812(18) 0.0622(12) Uani 1 d . . .
C9 C 0.4931(2) -0.0829(3) 0.13585(18) 0.0612(12) Uani 1 d . . .
C10 C 0.4861(2) -0.1798(3) 0.13401(19) 0.0655(12) Uani 1 d . . .
C11 C 0.4943(3) -0.2454(4) 0.1029(2) 0.0772(15) Uani 1 d . . .
H11 H 0.5065 -0.2295 0.0780 0.093 Uiso 1 calc R . .
C12 C 0.4837(3) -0.3335(4) 0.1107(2) 0.0880(19) Uani 1 d . . .
H12 H 0.4880 -0.3786 0.0905 0.106 Uiso 1 calc R . .
C13 C 0.4663(3) -0.3563(4) 0.1492(3) 0.095(2) Uani 1 d . . .
H13 H 0.4597 -0.4168 0.1537 0.114 Uiso 1 calc R . .
C14 C 0.4584(3) -0.2925(4) 0.1810(2) 0.0872(19) Uani 1 d . . .
H14 H 0.4469 -0.3085 0.2061 0.105 Uiso 1 calc R . .
C15 C 0.4693(2) -0.2018(4) 0.17191(19) 0.0687(13) Uani 1 d . . .
C16 C 0.4652(2) -0.1200(4) 0.19568(18) 0.0654(12) Uani 1 d . . .
C17 C 0.4474(2) -0.0417(4) 0.25597(19) 0.0687(13) Uani 1 d . . .
C18 C 0.4275(3) -0.0379(5) 0.2967(2) 0.0780(15) Uani 1 d . . .
C19 C 0.4103(3) -0.1037(6) 0.3206(3) 0.099(2) Uani 1 d . . .
H19 H 0.4083 -0.1640 0.3114 0.119 Uiso 1 calc R . .
C20 C 0.3959(4) -0.0761(7) 0.3591(3) 0.119(3) Uani 1 d . . .
H20 H 0.3860 -0.1192 0.3773 0.143 Uiso 1 calc R . .
C21 C 0.3961(4) 0.0151(8) 0.3713(3) 0.124(3) Uani 1 d . . .
H21 H 0.3844 0.0318 0.3963 0.149 Uiso 1 calc R . .
C22 C 0.4131(4) 0.0800(6) 0.3471(3) 0.102(2) Uani 1 d . . .
H22 H 0.4139 0.1407 0.3554 0.123 Uiso 1 calc R . .
C23 C 0.4291(3) 0.0520(5) 0.3095(2) 0.0778(15) Uani 1 d . . .
C24 C 0.4491(2) 0.1034(4) 0.27666(19) 0.0703(13) Uani 1 d . . .
C25 C 0.4781(2) 0.2331(4) 0.2520(2) 0.0723(14) Uani 1 d . . .
C26 C 0.4921(3) 0.3291(4) 0.2573(2) 0.0823(17) Uani 1 d . . .
C27 C 0.4893(4) 0.3915(5) 0.2915(3) 0.112(3) Uani 1 d . . .
H27 H 0.4771 0.3748 0.3161 0.135 Uiso 1 calc R . .
C28 C 0.5053(5) 0.4782(6) 0.2874(4) 0.138(4) Uani 1 d . . .
H28 H 0.5000 0.5232 0.3071 0.166 Uiso 1 calc R . .
C29 C 0.5301(5) 0.4997(5) 0.2531(4) 0.126(3) Uani 1 d . . .
H29 H 0.5450 0.5566 0.2535 0.151 Uiso 1 calc R . .
C30 C 0.5324(4) 0.4381(4) 0.2194(3) 0.101(2) Uani 1 d . . .
H30 H 0.5465 0.4530 0.1957 0.121 Uiso 1 calc R . .
C31 C 0.5126(3) 0.3526(4) 0.2228(2) 0.0786(16) Uani 1 d . . .
C32 C 0.5116(2) 0.2703(4) 0.1947(2) 0.0689(13) Uani 1 d . . .
C34 C 0.6983(3) -0.1443(5) 0.2226(3) 0.093(2) Uani 1 d . . .
H34 H 0.7258 -0.1207 0.2137 0.112 Uiso 1 calc R . .
C35 C 0.6448(4) -0.1341(5) 0.1969(2) 0.102(3) Uani 1 d . . .
H35 H 0.6306 -0.1027 0.1689 0.122 Uiso 1 calc R . .
C36 C 0.6170(3) -0.1824(4) 0.2232(3) 0.091(2) Uani 1 d . . .
H36 H 0.5808 -0.1877 0.2146 0.109 Uiso 1 calc R . .
C37 C 0.6508(3) -0.2193(4) 0.2622(3) 0.0872(18) Uani 1 d . . .
H37 H 0.6418 -0.2541 0.2843 0.105 Uiso 1 calc R . .
C38 C 0.7041(3) -0.1948(4) 0.2635(2) 0.0822(17) Uani 1 d . . .
H38 H 0.7351 -0.2096 0.2866 0.099 Uiso 1 calc R . .
C39 C 0.6083(3) 0.0218(4) 0.3567(2) 0.0721(14) Uani 1 d . . .
C40 C 0.6045(3) 0.1085(5) 0.3403(2) 0.0771(15) Uani 1 d . . .
H40 H 0.6211 0.1237 0.3183 0.093 Uiso 1 calc R . .
C41 C 0.5767(3) 0.1748(5) 0.3552(3) 0.095(2) Uani 1 d . . .
H41 H 0.5757 0.2337 0.3440 0.114 Uiso 1 calc R . .
C42 C 0.5505(4) 0.1523(7) 0.3868(3) 0.108(3) Uani 1 d . . .
H42 H 0.5317 0.1961 0.3971 0.130 Uiso 1 calc R . .
C43 C 0.5524(4) 0.0667(8) 0.4026(3) 0.120(3) Uani 1 d . . .
H43 H 0.5339 0.0515 0.4231 0.143 Uiso 1 calc R . .
C44 C 0.5810(3) 0.0016(6) 0.3892(3) 0.098(2) Uani 1 d . . .
H44 H 0.5826 -0.0564 0.4015 0.118 Uiso 1 calc R . .
C45 C 0.7109(3) -0.0537(4) 0.3916(2) 0.0769(15) Uani 1 d . . .
C46 C 0.7522(3) -0.1063(6) 0.3927(2) 0.098(2) Uani 1 d . . .
H46 H 0.7488 -0.1488 0.3690 0.117 Uiso 1 calc R . .
C47 C 0.8000(3) -0.0990(8) 0.4283(3) 0.116(3) Uani 1 d . . .
H47 H 0.8280 -0.1361 0.4283 0.139 Uiso 1 calc R . .
C48 C 0.8052(4) -0.0365(8) 0.4631(3) 0.117(3) Uani 1 d . . .
H48 H 0.8371 -0.0291 0.4865 0.140 Uiso 1 calc R . .
C49 C 0.7633(4) 0.0145(7) 0.4628(3) 0.129(4) Uani 1 d . . .
H49 H 0.7668 0.0559 0.4870 0.154 Uiso 1 calc R . .
C50 C 0.7162(4) 0.0075(6) 0.4284(3) 0.106(3) Uani 1 d . . .
H50 H 0.6880 0.0430 0.4294 0.128 Uiso 1 calc R . .
C51 C 0.6200(3) -0.1653(4) 0.3539(2) 0.0792(15) Uani 1 d . . .
C52 C 0.5685(3) -0.1853(6) 0.3248(3) 0.098(2) Uani 1 d . . .
H52 H 0.5524 -0.1471 0.2998 0.118 Uiso 1 calc R . .
C53 C 0.5422(4) -0.2591(7) 0.3327(4) 0.127(3) Uani 1 d . . .
H53 H 0.5083 -0.2706 0.3134 0.152 Uiso 1 calc R . .
C54 C 0.5658(6) -0.3171(8) 0.3695(4) 0.148(4) Uani 1 d . . .
H54 H 0.5473 -0.3659 0.3760 0.178 Uiso 1 calc R . .
C55 C 0.6170(6) -0.3022(7) 0.3966(4) 0.137(4) Uani 1 d . . .
H55 H 0.6337 -0.3438 0.4196 0.165 Uiso 1 calc R . .
C56 C 0.6439(4) -0.2265(5) 0.3899(3) 0.104(2) Uani 1 d . . .
H56 H 0.6778 -0.2160 0.4093 0.125 Uiso 1 calc R . .
C57 C 0.7029(3) 0.1613(4) 0.2911(2) 0.0751(14) Uani 1 d . . .
C58 C 0.7219(3) 0.1828(6) 0.3389(3) 0.100(2) Uani 1 d . . .
H58 H 0.7433 0.1433 0.3607 0.120 Uiso 1 calc R . .
C59 C 0.7069(6) 0.2676(10) 0.3526(5) 0.153(5) Uani 1 d . . .
H59 H 0.7184 0.2819 0.3844 0.183 Uiso 1 calc R . .
C60 C 0.6784(6) 0.3268(8) 0.3240(7) 0.163(6) Uani 1 d . . .
H60 H 0.6716 0.3828 0.3350 0.195 Uiso 1 calc R . .
C61 C 0.6580(5) 0.3052(6) 0.2767(5) 0.131(4) Uani 1 d . . .
H61 H 0.6363 0.3458 0.2559 0.157 Uiso 1 calc R . .
C62 C 0.6705(3) 0.2218(4) 0.2607(3) 0.093(2) Uani 1 d . . .
H62 H 0.6568 0.2071 0.2290 0.111 Uiso 1 calc R . .
C63 C 0.7872(2) 0.0382(4) 0.3061(2) 0.0724(14) Uani 1 d . . .
C64 C 0.8200(3) 0.1118(6) 0.3216(3) 0.095(2) Uani 1 d . . .
H64 H 0.8063 0.1699 0.3161 0.114 Uiso 1 calc R . .
C65 C 0.8735(3) 0.1002(8) 0.3457(3) 0.114(3) Uani 1 d . . .
H65 H 0.8953 0.1504 0.3538 0.137 Uiso 1 calc R . .
C66 C 0.8932(4) 0.0170(8) 0.3568(3) 0.124(3) Uani 1 d . . .
H66 H 0.9278 0.0096 0.3751 0.148 Uiso 1 calc R . .
C67 C 0.8605(4) -0.0607(7) 0.3405(3) 0.113(3) Uani 1 d . . .
H67 H 0.8741 -0.1188 0.3469 0.136 Uiso 1 calc R . .
C68 C 0.8092(3) -0.0477(6) 0.3154(3) 0.097(2) Uani 1 d . . .
H68 H 0.7882 -0.0979 0.3041 0.116 Uiso 1 calc R . .
C69 C 0.7246(2) 0.0746(4) 0.2131(2) 0.0671(13) Uani 1 d . . .
C70 C 0.7717(3) 0.0780(4) 0.2047(2) 0.0759(15) Uani 1 d . . .
H70 H 0.8024 0.0676 0.2291 0.091 Uiso 1 calc R . .
C71 C 0.7740(3) 0.0972(5) 0.1595(3) 0.095(2) Uani 1 d . . .
H71 H 0.8061 0.0983 0.1538 0.114 Uiso 1 calc R . .
C72 C 0.7291(4) 0.1140(6) 0.1238(2) 0.102(2) Uani 1 d . . .
H72 H 0.7307 0.1290 0.0941 0.123 Uiso 1 calc R . .
C73 C 0.6823(4) 0.1090(7) 0.1315(3) 0.118(3) Uani 1 d . . .
H73 H 0.6519 0.1190 0.1068 0.142 Uiso 1 calc R . .
C74 C 0.6789(3) 0.0894(5) 0.1753(2) 0.0914(19) Uani 1 d . . .
H74 H 0.6463 0.0860 0.1800 0.110 Uiso 1 calc R . .
C76 C 0.2521(4) -0.0570(5) 0.1318(3) 0.097(2) Uani 1 d . . .
H76 H 0.2447 -0.1015 0.1087 0.116 Uiso 1 calc R . .
C77 C 0.2188(3) 0.0103(5) 0.1351(3) 0.090(2) Uani 1 d . . .
H77 H 0.1852 0.0197 0.1148 0.108 Uiso 1 calc R . .
C78 C 0.2445(4) 0.0638(6) 0.1753(3) 0.103(3) Uani 1 d . . .
H78 H 0.2305 0.1136 0.1861 0.124 Uiso 1 calc R . .
C79 C 0.2935(3) 0.0285(7) 0.1950(2) 0.104(3) Uani 1 d . . .
H79 H 0.3190 0.0509 0.2213 0.124 Uiso 1 calc R . .
C80 C 0.2987(3) -0.0488(6) 0.1682(3) 0.099(2) Uani 1 d . . .
H80 H 0.3278 -0.0864 0.1741 0.119 Uiso 1 calc R . .
C81 C 0.2812(3) 0.2768(4) 0.1768(2) 0.0800(16) Uani 1 d . . .
C82 C 0.2436(3) 0.3328(6) 0.1843(3) 0.101(2) Uani 1 d . . .
H82 H 0.2139 0.3483 0.1599 0.121 Uiso 1 calc R . .
C83 C 0.2513(5) 0.3655(7) 0.2297(3) 0.130(4) Uani 1 d . . .
H83 H 0.2263 0.4039 0.2351 0.156 Uiso 1 calc R . .
C84 C 0.2940(5) 0.3431(8) 0.2662(3) 0.136(4) Uani 1 d . . .
H84 H 0.2974 0.3641 0.2963 0.164 Uiso 1 calc R . .
C85 C 0.3314(4) 0.2902(6) 0.2586(3) 0.116(3) Uani 1 d . . .
H85 H 0.3613 0.2767 0.2833 0.139 Uiso 1 calc R . .
C86 C 0.3255(3) 0.2562(5) 0.2145(3) 0.094(2) Uani 1 d . . .
H86 H 0.3513 0.2191 0.2097 0.113 Uiso 1 calc R . .
C87 C 0.2121(3) 0.2690(5) 0.0814(2) 0.0846(18) Uani 1 d . . .
C88 C 0.1693(4) 0.2226(7) 0.0760(5) 0.149(5) Uani 1 d . . .
H88 H 0.1722 0.1674 0.0915 0.178 Uiso 1 calc R . .
C89 C 0.1192(4) 0.2500(9) 0.0486(5) 0.153(5) Uani 1 d . . .
H89 H 0.0901 0.2159 0.0486 0.183 Uiso 1 calc R . .
C90 C 0.1137(5) 0.3172(13) 0.0253(4) 0.170(6) Uani 1 d . . .
H90 H 0.0814 0.3305 0.0037 0.204 Uiso 1 calc R . .
C91 C 0.1584(7) 0.379(2) 0.0308(8) 0.337(19) Uani 1 d . . .
H91 H 0.1546 0.4364 0.0175 0.404 Uiso 1 calc R . .
C92 C 0.2061(5) 0.3448(13) 0.0572(6) 0.236(10) Uani 1 d . . .
H92 H 0.2360 0.3773 0.0580 0.283 Uiso 1 calc R . .
C93 C 0.3220(3) 0.3041(4) 0.1034(3) 0.094(2) Uani 1 d G . .
C94 C 0.3514(7) 0.3644(10) 0.1368(3) 0.62(5) Uani 1 d G . .
H94 H 0.3467 0.3677 0.1662 0.748 Uiso 1 calc R . .
C95 C 0.3880(8) 0.4199(13) 0.1262(4) 1.14(14) Uani 1 d G . .
H95 H 0.4077 0.4602 0.1485 1.371 Uiso 1 calc R . .
C96 C 0.3951(5) 0.4150(10) 0.0822(5) 0.255(13) Uani 1 d G . .
H96 H 0.4195 0.4521 0.0752 0.306 Uiso 1 calc R . .
C97 C 0.3656(5) 0.3547(7) 0.0489(4) 0.35(2) Uani 1 d G . .
H97 H 0.3704 0.3514 0.0194 0.425 Uiso 1 calc R . .
C98 C 0.3291(5) 0.2992(5) 0.0594(3) 0.38(2) Uani 1 d G . .
H98 H 0.3094 0.2588 0.0371 0.452 Uiso 1 calc R . .
C99 C 0.2943(3) -0.0752(4) 0.03954(19) 0.0698(14) Uani 1 d . . .
C100 C 0.2629(3) -0.1327(5) 0.0055(2) 0.097(2) Uani 1 d . . .
H100 H 0.2336 -0.1099 -0.0172 0.116 Uiso 1 calc R . .
C101 C 0.2751(4) -0.2233(5) 0.0051(3) 0.115(3) Uani 1 d . . .
H101 H 0.2530 -0.2616 -0.0168 0.138 Uiso 1 calc R . .
C102 C 0.3186(4) -0.2566(5) 0.0362(3) 0.102(2) Uani 1 d . . .
H102 H 0.3266 -0.3175 0.0349 0.123 Uiso 1 calc R . .
C103 C 0.3516(3) -0.2027(5) 0.0699(2) 0.0866(17) Uani 1 d . . .
H103 H 0.3817 -0.2261 0.0913 0.104 Uiso 1 calc R . .
C104 C 0.3386(3) -0.1132(4) 0.0711(2) 0.0783(15) Uani 1 d . . .
H104 H 0.3604 -0.0764 0.0941 0.094 Uiso 1 calc R . .
C105 C 0.21521(17) 0.0585(4) 0.00403(18) 0.0766(15) Uani 1 d G . .
C106 C 0.2081(3) 0.1256(7) -0.0299(3) 0.54(3) Uani 1 d G . .
H106 H 0.2368 0.1566 -0.0332 0.653 Uiso 1 calc R . .
C107 C 0.1581(3) 0.1462(9) -0.0589(4) 0.66(5) Uani 1 d G . .
H107 H 0.1534 0.1911 -0.0816 0.790 Uiso 1 calc R . .
C108 C 0.1152(2) 0.0997(9) -0.0540(3) 0.214(8) Uani 1 d G . .
H108 H 0.0817 0.1135 -0.0734 0.257 Uiso 1 calc R . .
C109 C 0.12228(19) 0.0326(8) -0.0201(3) 0.176(6) Uani 1 d G . .
H109 H 0.0936 0.0015 -0.0168 0.211 Uiso 1 calc R . .
C110 C 0.1723(2) 0.0120(5) 0.0089(2) 0.228(10) Uani 1 d G . .
H110 H 0.1770 -0.0329 0.0316 0.274 Uiso 1 calc R . .
C111 C 0.3221(2) 0.0893(5) 0.01204(18) 0.0910(19) Uani 1 d G . .
C112 C 0.3716(2) 0.1242(4) 0.03397(15) 0.132(4) Uani 1 d G . .
H112 H 0.3835 0.1305 0.0665 0.158 Uiso 1 calc R . .
C113 C 0.4034(2) 0.1496(5) 0.0073(2) 0.106(2) Uani 1 d G . .
H113 H 0.4366 0.1730 0.0220 0.127 Uiso 1 calc R . .
C114 C 0.3856(3) 0.1402(7) -0.0412(2) 0.351(19) Uani 1 d G . .
H114 H 0.4069 0.1572 -0.0590 0.421 Uiso 1 calc R . .
C115 C 0.3361(3) 0.1053(7) -0.06314(15) 0.190(6) Uani 1 d G . .
H115 H 0.3242 0.0990 -0.0956 0.228 Uiso 1 calc R . .
C116 C 0.3043(3) 0.0798(6) -0.03651(19) 0.179(6) Uani 1 d G . .
H116 H 0.2711 0.0565 -0.0512 0.215 Uiso 1 calc R . .
Sb1 Sb 0.5000 -0.5000 0.0000 0.07592(19) Uani 1 d S . .
F1 F 0.5324(2) -0.3917(3) 0.02416(17) 0.1162(15) Uani 1 d . . .
F2 F 0.43505(19) -0.4484(3) -0.00665(19) 0.1162(15) Uani 1 d . . .
F3 F 0.4970(2) -0.4621(3) -0.05963(15) 0.1047(12) Uani 1 d . . .
Sb2 Sb 0.44609(12) 0.4383(4) 0.41654(13) 0.1354(12) Uani 0.25 d P . .
Sb3 Sb 0.43820(16) 0.3599(4) 0.43592(15) 0.1611(17) Uani 0.25 d P . .
F4 F 0.409(2) 0.334(4) 0.4592(18) 0.52(4) Uani 0.50 d P . .
F5 F 0.4135(10) 0.5246(17) 0.4187(9) 0.245(10) Uani 0.50 d P . .
F6 F 0.487(2) 0.403(3) 0.4843(12) 0.49(4) Uani 0.50 d P . .
F7 F 0.4886(19) 0.498(4) 0.397(2) 0.44(3) Uani 0.50 d P . .
F8 F 0.4859(13) 0.362(6) 0.4147(18) 0.65(6) Uani 0.50 d P . .
F9 F 0.3973(13) 0.373(3) 0.3667(12) 0.37(2) Uani 0.50 d P . .

loop_
_atom_site_aniso_label
_atom_site_aniso_U_11
_atom_site_aniso_U_22
_atom_site_aniso_U_33
_atom_site_aniso_U_23
_atom_site_aniso_U_13
_atom_site_aniso_U_12
Fe1 0.0481(4) 0.0580(4) 0.0594(4) -0.0017(3) 0.0131(3) 0.0021(3)
Ru1 0.0534(3) 0.0568(3) 0.0638(3) -0.00102(15) 0.01148(19) 0.00480(15)
Ru2 0.0511(3) 0.0700(3) 0.0574(2) 0.00166(16) 0.01795(18) -0.00177(16)
P1 0.0584(8) 0.0745(8) 0.0635(8) 0.0043(6) 0.0120(6) 0.0027(6)
P2 0.0533(7) 0.0625(7) 0.0644(7) 0.0013(5) 0.0121(6) 0.0006(5)
P3 0.0599(8) 0.0727(8) 0.0727(8) 0.0024(6) 0.0212(6) 0.0079(6)
P4 0.0586(8) 0.0767(8) 0.0566(7) 0.0000(6) 0.0166(6) -0.0014(6)
N1 0.053(2) 0.062(2) 0.064(2) -0.0019(17) 0.0156(18) 0.0001(18)
N2 0.054(2) 0.059(2) 0.061(2) 0.0000(17) 0.0132(18) -0.0011(17)
N3 0.052(2) 0.074(3) 0.059(2) -0.0023(19) 0.0141(18) 0.0029(19)
N4 0.056(2) 0.064(2) 0.068(2) -0.0010(18) 0.0156(19) 0.0076(18)
N9 0.070(3) 0.065(2) 0.073(3) -0.006(2) 0.019(2) -0.002(2)
C33 0.044(2) 0.053(2) 0.053(2) -0.0039(17) 0.0082(18) 0.0019(18)
N10 0.067(3) 0.063(2) 0.063(2) 0.0022(18) 0.019(2) 0.000(2)
C75 0.048(3) 0.061(3) 0.061(3) -0.001(2) 0.014(2) 0.001(2)
N5 0.064(3) 0.060(2) 0.064(2) -0.0018(18) 0.018(2) -0.0067(19)
N6 0.071(3) 0.073(3) 0.069(3) -0.003(2) 0.019(2) -0.007(2)
N7 0.072(3) 0.080(3) 0.073(3) -0.010(2) 0.028(2) 0.004(2)
N8 0.069(3) 0.059(2) 0.077(3) 0.0015(19) 0.020(2) 0.0006(19)
C1 0.053(3) 0.057(3) 0.073(3) 0.006(2) 0.015(2) 0.005(2)
C2 0.058(3) 0.064(3) 0.070(3) 0.004(2) 0.015(2) 0.002(2)
C3 0.073(4) 0.069(3) 0.077(3) 0.012(3) 0.021(3) 0.000(3)
C4 0.090(5) 0.102(5) 0.069(3) 0.019(3) 0.029(3) -0.006(4)
C5 0.083(4) 0.103(5) 0.064(3) 0.001(3) 0.027(3) -0.010(3)
C6 0.075(4) 0.083(4) 0.063(3) -0.005(2) 0.021(3) -0.003(3)
C7 0.054(3) 0.078(3) 0.067(3) 0.001(2) 0.017(2) 0.000(2)
C8 0.054(3) 0.067(3) 0.061(3) -0.003(2) 0.011(2) 0.006(2)
C9 0.055(3) 0.059(3) 0.065(3) -0.004(2) 0.012(2) -0.002(2)
C10 0.063(3) 0.058(3) 0.070(3) -0.002(2) 0.013(2) 0.002(2)
C11 0.086(4) 0.067(3) 0.073(3) -0.011(2) 0.017(3) 0.002(3)
C12 0.097(5) 0.066(4) 0.089(4) -0.011(3) 0.013(4) 0.004(3)
C13 0.107(6) 0.055(3) 0.109(5) -0.006(3) 0.015(4) -0.003(3)
C14 0.099(5) 0.064(3) 0.088(4) 0.002(3) 0.015(4) -0.014(3)
C15 0.069(3) 0.060(3) 0.070(3) 0.000(2) 0.010(3) -0.005(2)
C16 0.062(3) 0.069(3) 0.062(3) 0.001(2) 0.015(2) -0.008(2)
C17 0.061(3) 0.081(3) 0.061(3) 0.001(2) 0.016(2) -0.009(3)
C18 0.064(4) 0.100(4) 0.068(3) 0.007(3) 0.019(3) -0.004(3)
C19 0.101(6) 0.116(5) 0.089(4) 0.002(4) 0.041(4) -0.019(5)
C20 0.121(8) 0.155(8) 0.100(6) 0.015(5) 0.062(5) -0.026(6)
C21 0.119(8) 0.172(9) 0.099(6) -0.021(6) 0.061(5) -0.018(7)
C22 0.104(6) 0.127(6) 0.089(5) -0.006(4) 0.049(4) 0.002(5)
C23 0.067(4) 0.105(4) 0.062(3) -0.009(3) 0.022(3) -0.004(3)
C24 0.064(3) 0.081(4) 0.063(3) -0.003(2) 0.017(2) 0.007(3)
C25 0.066(3) 0.074(3) 0.074(3) -0.010(3) 0.017(3) 0.012(3)
C26 0.089(5) 0.065(3) 0.091(4) -0.016(3) 0.024(3) 0.008(3)
C27 0.162(9) 0.078(5) 0.104(5) -0.024(4) 0.053(5) 0.003(5)
C28 0.188(12) 0.084(6) 0.144(8) -0.045(5) 0.055(8) -0.002(6)
C29 0.169(10) 0.056(4) 0.149(8) -0.017(4) 0.044(7) -0.008(4)
C30 0.120(7) 0.067(4) 0.114(6) -0.014(3) 0.034(5) 0.001(3)
C31 0.086(4) 0.059(3) 0.090(4) -0.007(3) 0.024(3) 0.009(3)
C32 0.065(3) 0.064(3) 0.077(3) -0.004(2) 0.020(3) 0.003(2)
C34 0.095(5) 0.077(4) 0.124(6) -0.029(4) 0.058(5) 0.003(3)
C35 0.136(8) 0.087(4) 0.070(4) -0.019(3) 0.015(4) 0.035(5)
C36 0.069(4) 0.069(4) 0.117(5) -0.032(4) 0.004(4) 0.001(3)
C37 0.096(5) 0.058(3) 0.112(5) -0.007(3) 0.038(4) -0.003(3)
C38 0.079(4) 0.057(3) 0.105(5) -0.006(3) 0.021(3) 0.017(3)
C39 0.066(4) 0.081(4) 0.065(3) -0.003(3) 0.015(3) 0.001(3)
C40 0.068(4) 0.092(4) 0.066(3) -0.014(3) 0.014(3) 0.007(3)
C41 0.086(5) 0.100(5) 0.087(4) -0.025(4) 0.011(4) 0.019(4)
C42 0.087(6) 0.124(7) 0.110(6) -0.024(5) 0.026(4) 0.017(5)
C43 0.093(6) 0.181(10) 0.091(5) -0.018(6) 0.039(5) 0.006(6)
C44 0.084(5) 0.131(6) 0.088(4) -0.004(4) 0.037(4) 0.005(4)
C45 0.068(4) 0.092(4) 0.063(3) 0.012(3) 0.010(3) -0.002(3)
C46 0.075(5) 0.140(6) 0.076(4) 0.006(4) 0.018(3) 0.017(4)
C47 0.071(5) 0.189(9) 0.079(5) 0.016(5) 0.012(3) 0.029(5)
C48 0.086(6) 0.169(8) 0.083(5) -0.002(5) 0.009(4) -0.015(6)
C49 0.095(7) 0.158(8) 0.103(6) -0.040(6) -0.015(5) 0.006(6)
C50 0.092(6) 0.125(6) 0.085(4) -0.020(4) 0.001(4) 0.013(4)
C51 0.079(4) 0.081(4) 0.077(3) 0.007(3) 0.022(3) -0.002(3)
C52 0.073(4) 0.106(5) 0.111(5) 0.002(4) 0.023(4) -0.014(4)
C53 0.116(8) 0.137(8) 0.128(7) -0.005(6) 0.038(6) -0.052(6)
C54 0.177(13) 0.127(8) 0.147(9) 0.000(7) 0.057(8) -0.061(8)
C55 0.179(12) 0.105(6) 0.116(7) 0.024(5) 0.029(7) -0.031(7)
C56 0.103(6) 0.095(5) 0.108(5) 0.031(4) 0.023(4) -0.006(4)
C57 0.072(4) 0.066(3) 0.091(4) -0.012(3) 0.031(3) -0.009(3)
C58 0.091(5) 0.108(5) 0.103(5) -0.030(4) 0.033(4) -0.010(4)
C59 0.162(12) 0.144(10) 0.180(11) -0.092(9) 0.094(10) -0.050(8)
C60 0.152(12) 0.085(7) 0.29(2) -0.052(9) 0.127(13) -0.014(6)
C61 0.119(8) 0.078(5) 0.219(12) 0.005(6) 0.086(8) 0.016(5)
C62 0.090(5) 0.062(3) 0.132(6) 0.008(3) 0.043(4) 0.010(3)
C63 0.062(3) 0.080(3) 0.069(3) 0.012(3) 0.013(3) -0.002(3)
C64 0.064(4) 0.108(5) 0.104(5) -0.002(4) 0.011(3) -0.010(4)
C65 0.065(5) 0.154(8) 0.107(6) -0.010(6) 0.001(4) -0.025(5)
C66 0.065(5) 0.180(10) 0.104(6) 0.026(6) -0.004(4) 0.002(6)
C67 0.071(5) 0.134(7) 0.121(6) 0.038(5) 0.011(4) 0.024(5)
C68 0.080(5) 0.099(5) 0.102(5) 0.025(4) 0.013(4) 0.013(4)
C69 0.060(3) 0.069(3) 0.069(3) 0.000(2) 0.015(2) -0.002(2)
C70 0.077(4) 0.078(4) 0.073(3) -0.003(3) 0.022(3) -0.002(3)
C71 0.098(6) 0.103(5) 0.095(5) -0.011(4) 0.046(4) -0.015(4)
C72 0.118(7) 0.121(6) 0.067(4) 0.003(4) 0.028(4) -0.017(5)
C73 0.106(7) 0.167(8) 0.073(4) 0.021(5) 0.015(4) -0.021(6)
C74 0.075(4) 0.121(5) 0.070(4) 0.015(3) 0.010(3) 0.005(4)
C76 0.127(7) 0.081(4) 0.100(5) -0.004(3) 0.060(5) -0.036(4)
C77 0.056(3) 0.116(5) 0.101(5) 0.022(4) 0.030(3) -0.017(3)
C78 0.114(7) 0.118(6) 0.112(6) 0.003(4) 0.086(6) -0.006(5)
C79 0.091(5) 0.157(7) 0.059(3) 0.025(4) 0.019(3) -0.040(5)
C80 0.091(5) 0.098(5) 0.113(6) 0.042(4) 0.040(5) 0.010(4)
C81 0.072(4) 0.083(4) 0.084(4) -0.009(3) 0.023(3) 0.006(3)
C82 0.089(5) 0.116(6) 0.098(5) -0.014(4) 0.031(4) 0.024(4)
C83 0.121(8) 0.148(8) 0.124(7) -0.045(6) 0.043(6) 0.032(6)
C84 0.142(9) 0.164(9) 0.095(6) -0.047(6) 0.026(6) 0.036(7)
C85 0.109(7) 0.127(6) 0.094(5) -0.041(5) 0.007(4) 0.013(5)
C86 0.086(5) 0.108(5) 0.089(4) -0.020(4) 0.027(4) 0.010(4)
C87 0.078(4) 0.096(4) 0.081(4) 0.003(3) 0.026(3) 0.025(3)
C88 0.080(6) 0.125(7) 0.202(11) 0.035(7) -0.012(7) 0.000(5)
C89 0.081(6) 0.163(10) 0.178(11) -0.023(9) -0.013(7) 0.028(6)
C90 0.114(9) 0.274(17) 0.119(8) 0.053(9) 0.033(7) 0.097(11)
C91 0.132(14) 0.58(4) 0.31(2) 0.34(3) 0.096(15) 0.15(2)
C92 0.108(9) 0.34(2) 0.287(17) 0.230(17) 0.097(10) 0.103(11)
C93 0.095(5) 0.079(4) 0.110(5) 0.014(3) 0.035(4) 0.000(3)
C94 1.12(12) 0.37(4) 0.64(6) -0.23(4) 0.66(8) -0.53(6)
C95 1.8(3) 0.73(10) 1.6(2) -0.79(14) 1.5(2) -1.00(16)
C96 0.152(15) 0.43(3) 0.182(14) 0.013(17) 0.048(11) -0.146(19)
C97 0.43(4) 0.083(8) 0.76(5) 0.051(16) 0.50(4) 0.030(12)
C98 0.62(5) 0.086(7) 0.70(5) -0.065(14) 0.61(5) -0.060(13)
C99 0.072(4) 0.079(3) 0.059(3) -0.004(2) 0.021(3) -0.003(3)
C100 0.096(5) 0.096(5) 0.078(4) -0.007(3) -0.004(3) -0.002(4)
C101 0.129(7) 0.085(5) 0.100(5) -0.021(4) -0.010(5) -0.001(4)
C102 0.110(6) 0.074(4) 0.113(6) -0.007(4) 0.021(5) 0.001(4)
C103 0.079(4) 0.083(4) 0.094(4) -0.008(3) 0.022(3) 0.003(3)
C104 0.065(4) 0.080(4) 0.079(4) -0.009(3) 0.008(3) 0.002(3)
C105 0.064(4) 0.096(4) 0.070(3) 0.002(3) 0.020(3) 0.004(3)
C106 0.089(9) 1.21(9) 0.28(2) 0.51(4) -0.005(12) -0.01(2)
C107 0.070(9) 1.48(13) 0.38(3) 0.63(6) 0.013(14) 0.04(3)
C108 0.118(10) 0.39(2) 0.132(9) 0.115(12) 0.029(7) 0.081(13)
C109 0.069(6) 0.340(19) 0.109(7) 0.005(10) 0.013(5) -0.043(9)
C110 0.077(6) 0.51(3) 0.085(6) 0.071(10) 0.002(5) -0.074(12)
C111 0.081(5) 0.119(5) 0.073(4) 0.018(3) 0.023(3) 0.001(4)
C112 0.070(5) 0.198(10) 0.127(7) 0.081(7) 0.031(5) 0.010(6)
C113 0.068(4) 0.141(7) 0.115(6) 0.011(5) 0.039(4) 0.005(4)
C114 0.093(9) 0.74(5) 0.200(15) 0.26(2) 0.023(9) -0.048(19)
C115 0.199(17) 0.262(17) 0.138(10) 0.029(10) 0.095(11) 0.046(14)
C116 0.24(2) 0.194(13) 0.126(9) 0.021(8) 0.094(11) 0.016(11)
Sb1 0.0662(4) 0.0801(4) 0.0755(3) -0.0022(2) 0.0132(3) -0.0021(2)
F1 0.128(4) 0.100(3) 0.115(3) -0.023(2) 0.030(3) -0.030(3)
F2 0.077(3) 0.126(3) 0.143(4) 0.023(3) 0.031(3) 0.015(2)
F3 0.105(3) 0.115(3) 0.090(3) 0.007(2) 0.025(2) -0.002(3)
Sb2 0.0709(15) 0.202(4) 0.134(2) -0.049(2) 0.0326(15) 0.0126(19)
Sb3 0.098(2) 0.239(5) 0.139(3) -0.070(3) 0.0273(19) 0.037(3)
F4 0.49(8) 0.69(9) 0.51(6) -0.33(6) 0.35(6) -0.30(7)
F5 0.19(2) 0.25(2) 0.30(3) -0.069(18) 0.066(17) -0.046(18)
F6 0.52(7) 0.47(5) 0.28(3) -0.18(3) -0.16(4) 0.03(5)
F7 0.27(4) 0.49(7) 0.55(7) -0.25(6) 0.12(4) -0.13(5)
F8 0.16(3) 1.25(16) 0.52(6) -0.54(9) 0.09(3) 0.11(6)
F9 0.19(3) 0.53(5) 0.34(3) -0.18(4) 0.00(2) 0.03(3)

loop_
_atom_type_symbol
_atom_type_description
_atom_type_scat_dispersion_real
_atom_type_scat_dispersion_imag
_atom_type_scat_source
C C 0.0033 0.0016 'International Tables Vol C Tables 4.2.6.8 and 6.1.1.4'
H H 0.0000 0.0000 'International Tables Vol C Tables 4.2.6.8 and 6.1.1.4'
N N 0.0061 0.0033 'International Tables Vol C Tables 4.2.6.8 and 6.1.1.4'
F F 0.0171 0.0103 'International Tables Vol C Tables 4.2.6.8 and 6.1.1.4'
P P 0.1023 0.0942 'International Tables Vol C Tables 4.2.6.8 and 6.1.1.4'
Fe Fe 0.3463 0.8444 'International Tables Vol C Tables 4.2.6.8 and 6.1.1.4'
Ru Ru -1.2594 0.8363 'International Tables Vol C Tables 4.2.6.8 and 6.1.1.4'
Sb Sb -0.5866 1.5461 'International Tables Vol C Tables 4.2.6.8 and 6.1.1.4'

loop_
_geom_angle_atom_site_label_1
_geom_angle_atom_site_label_2
_geom_angle_atom_site_label_3
_geom_angle
_geom_angle_site_symmetry_1
_geom_angle_site_symmetry_3
_geom_angle_publ_flag
N4 Fe1 C75 92.2(2) . . y
N4 Fe1 N1 89.79(19) . . y
C75 Fe1 N1 93.3(2) . . y
N4 Fe1 N2 179.4(2) . . y
C75 Fe1 N2 88.4(2) . . y
N1 Fe1 N2 90.37(18) . . y
N4 Fe1 N3 90.17(19) . . y
C75 Fe1 N3 86.5(2) . . y
N1 Fe1 N3 179.78(19) . . y
N2 Fe1 N3 89.67(19) . . y
N4 Fe1 N9 93.11(19) . . y
C75 Fe1 N9 174.7(2) . . y
N1 Fe1 N9 87.4(2) . . y
N2 Fe1 N9 86.31(18) . . y
N3 Fe1 N9 92.8(2) . . y
C33 Ru1 C34 127.3(3) . . y
C33 Ru1 C35 93.8(2) . . y
C34 Ru1 C35 37.1(3) . . y
C33 Ru1 C36 92.4(2) . . y
C34 Ru1 C36 61.2(3) . . y
C35 Ru1 C36 37.5(3) . . y
C33 Ru1 C38 153.4(2) . . y
C34 Ru1 C38 36.8(3) . . y
C35 Ru1 C38 62.6(3) . . y
C36 Ru1 C38 61.6(3) . . y
C33 Ru1 C37 121.4(2) . . y
C34 Ru1 C37 61.5(3) . . y
C35 Ru1 C37 61.6(3) . . y
C36 Ru1 C37 35.2(3) . . y
C38 Ru1 C37 38.2(3) . . y
C33 Ru1 P2 92.14(14) . . y
C34 Ru1 P2 89.8(2) . . y
C35 Ru1 P2 108.6(3) . . y
C36 Ru1 P2 146.1(2) . . y
C38 Ru1 P2 106.3(2) . . y
C37 Ru1 P2 144.4(2) . . y
C33 Ru1 P1 88.07(14) . . y
C34 Ru1 P1 143.1(2) . . y
C35 Ru1 P1 151.1(3) . . y
C36 Ru1 P1 113.6(2) . . y
C38 Ru1 P1 106.79(19) . . y
C37 Ru1 P1 93.0(2) . . y
P2 Ru1 P1 100.17(5) . . y
N10 Ru2 C79 93.1(3) . . y
N10 Ru2 C80 91.6(3) . . y
C79 Ru2 C80 37.6(3) . . y
N10 Ru2 C78 125.1(3) . . y
C79 Ru2 C78 36.0(3) . . y
C80 Ru2 C78 61.1(3) . . y
N10 Ru2 C76 122.7(3) . . y
C79 Ru2 C76 61.3(3) . . y
C80 Ru2 C76 36.3(3) . . y
C78 Ru2 C76 60.8(3) . . y
N10 Ru2 C77 151.3(2) . . y
C79 Ru2 C77 61.2(3) . . y
C80 Ru2 C77 60.5(3) . . y
C78 Ru2 C77 37.3(3) . . y
C76 Ru2 C77 35.6(3) . . y
N10 Ru2 P3 91.05(13) . . y
C79 Ru2 P3 109.4(3) . . y
C80 Ru2 P3 147.0(3) . . y
C78 Ru2 P3 91.0(2) . . y
C76 Ru2 P3 144.1(3) . . y
C77 Ru2 P3 108.5(2) . . y
N10 Ru2 P4 92.67(13) . . y
C79 Ru2 P4 150.8(3) . . y
C80 Ru2 P4 113.7(3) . . y
C78 Ru2 P4 140.8(3) . . y
C76 Ru2 P4 91.8(2) . . y
C77 Ru2 P4 104.2(2) . . y
P3 Ru2 P4 99.03(6) . . y
C51 P1 C39 99.4(3) . . y
C51 P1 C45 103.5(3) . . y
C39 P1 C45 102.4(3) . . y
C51 P1 Ru1 110.4(2) . . y
C39 P1 Ru1 121.5(2) . . y
C45 P1 Ru1 117.0(2) . . y
C63 P2 C57 101.9(3) . . y
C63 P2 C69 100.3(3) . . y
C57 P2 C69 103.0(3) . . y
C63 P2 Ru1 120.5(2) . . y
C57 P2 Ru1 118.8(2) . . y
C69 P2 Ru1 109.60(18) . . y
C93 P3 C87 103.7(4) . . y
C93 P3 C81 98.9(3) . . y
C87 P3 C81 103.6(3) . . y
C93 P3 Ru2 121.3(2) . . y
C87 P3 Ru2 116.4(3) . . y
C81 P3 Ru2 110.3(2) . . y
C105 P4 C99 103.4(3) . . y
C105 P4 C111 102.2(2) . . y
C99 P4 C111 96.7(3) . . y
C105 P4 Ru2 116.1(2) . . y
C99 P4 Ru2 108.78(18) . . y
C111 P4 Ru2 126.0(2) . . y
C1 N1 C8 107.7(4) . . y
C1 N1 Fe1 126.3(3) . . y
C8 N1 Fe1 125.8(4) . . y
C16 N2 C9 108.3(4) . . y
C16 N2 Fe1 125.9(4) . . y
C9 N2 Fe1 125.5(3) . . y
C17 N3 C24 108.5(5) . . y
C17 N3 Fe1 126.3(4) . . y
C24 N3 Fe1 125.1(4) . . y
C32 N4 C25 108.7(5) . . y
C32 N4 Fe1 126.3(4) . . y
C25 N4 Fe1 124.9(4) . . y
C33 N9 Fe1 166.1(4) . . y
N9 C33 Ru1 167.6(4) . . y
C75 N10 Ru2 168.1(4) . . y
N10 C75 Fe1 168.7(4) . . y
C8 N5 C9 122.5(5) . . y
C17 N6 C16 121.9(5) . . y
C25 N7 C24 122.0(5) . . y
C1 N8 C32 122.4(5) . . y
N8 C1 N1 127.3(5) . . y
N8 C1 C2 123.1(5) . . y
N1 C1 C2 109.6(4) . . y
C7 C2 C3 122.1(5) . . y
C7 C2 C1 105.7(5) . . y
C3 C2 C1 132.2(5) . . y
C4 C3 C2 116.6(6) . . y
C3 C4 C5 121.9(6) . . y
C6 C5 C4 121.6(6) . . y
C5 C6 C7 116.8(6) . . y
C2 C7 C6 120.9(5) . . y
C2 C7 C8 107.6(5) . . y
C6 C7 C8 131.5(5) . . y
N5 C8 N1 127.9(5) . . y
N5 C8 C7 122.7(5) . . y
N1 C8 C7 109.3(5) . . y
N5 C9 N2 127.8(5) . . y
N5 C9 C10 123.3(5) . . y
N2 C9 C10 108.9(5) . . y
C15 C10 C11 122.6(5) . . y
C15 C10 C9 105.9(5) . . y
C11 C10 C9 131.5(6) . . y
C12 C11 C10 117.2(6) . . y
C11 C12 C13 120.4(6) . . y
C14 C13 C12 123.5(6) . . y
C13 C14 C15 115.1(7) . . y
C10 C15 C14 121.3(6) . . y
C10 C15 C16 107.8(5) . . y
C14 C15 C16 130.9(6) . . y
N6 C16 N2 128.1(5) . . y
N6 C16 C15 122.9(5) . . y
N2 C16 C15 109.0(5) . . y
N6 C17 N3 128.1(5) . . y
N6 C17 C18 122.3(5) . . y
N3 C17 C18 109.7(5) . . y
C19 C18 C23 121.5(7) . . y
C19 C18 C17 132.2(7) . . y
C23 C18 C17 106.2(5) . . y
C18 C19 C20 116.9(8) . . y
C19 C20 C21 121.5(8) . . y
C22 C21 C20 121.0(8) . . y
C21 C22 C23 117.4(8) . . y
C18 C23 C22 121.5(7) . . y
C18 C23 C24 107.3(5) . . y
C22 C23 C24 131.1(7) . . y
N7 C24 N3 128.0(6) . . y
N7 C24 C23 123.5(5) . . y
N3 C24 C23 108.3(5) . . y
N7 C25 N4 129.3(5) . . y
N7 C25 C26 123.2(5) . . y
N4 C25 C26 107.5(6) . . y
C31 C26 C27 121.1(7) . . y
C31 C26 C25 108.5(5) . . y
C27 C26 C25 130.4(7) . . y
C28 C27 C26 117.5(9) . . y
C27 C28 C29 120.3(8) . . y
C30 C29 C28 121.3(8) . . y
C29 C30 C31 116.4(9) . . y
C26 C31 C30 122.8(6) . . y
C26 C31 C32 106.4(5) . . y
C30 C31 C32 130.7(7) . . y
N8 C32 N4 127.7(5) . . y
N8 C32 C31 123.3(5) . . y
N4 C32 C31 108.9(5) . . y
C38 C34 C35 110.6(7) . . y
C38 C34 Ru1 72.3(4) . . y
C35 C34 Ru1 71.9(4) . . y
C34 C35 C36 105.2(6) . . y
C34 C35 Ru1 71.0(4) . . y
C36 C35 Ru1 71.2(4) . . y
C37 C36 C35 110.5(7) . . y
C37 C36 Ru1 73.3(4) . . y
C35 C36 Ru1 71.2(4) . . y
C36 C37 C38 108.3(7) . . y
C36 C37 Ru1 71.5(4) . . y
C38 C37 Ru1 70.4(3) . . y
C34 C38 C37 105.4(6) . . y
C34 C38 Ru1 70.9(3) . . y
C37 C38 Ru1 71.5(3) . . y
C40 C39 C44 116.6(6) . . y
C40 C39 P1 122.0(5) . . y
C44 C39 P1 121.2(5) . . y
C39 C40 C41 122.4(7) . . y
C40 C41 C42 119.3(8) . . y
C43 C42 C41 119.5(8) . . y
C42 C43 C44 121.5(9) . . y
C43 C44 C39 120.7(9) . . y
C46 C45 C50 118.2(7) . . y
C46 C45 P1 119.6(6) . . y
C50 C45 P1 122.2(6) . . y
C45 C46 C47 122.0(8) . . y
C48 C47 C46 119.1(9) . . y
C49 C48 C47 119.0(8) . . y
C48 C49 C50 122.4(9) . . y
C49 C50 C45 119.2(9) . . y
C56 C51 C52 117.7(7) . . y
C56 C51 P1 124.5(6) . . y
C52 C51 P1 117.9(5) . . y
C53 C52 C51 121.4(8) . . y
C52 C53 C54 120.0(9) . . y
C55 C54 C53 119.7(9) . . y
C56 C55 C54 121.1(9) . . y
C55 C56 C51 120.0(9) . . y
C62 C57 C58 119.0(6) . . y
C62 C57 P2 122.3(5) . . y
C58 C57 P2 118.6(5) . . y
C57 C58 C59 116.8(10) . . y
C60 C59 C58 124.6(12) . . y
C59 C60 C61 119.0(10) . . y
C60 C61 C62 119.4(10) . . y
C57 C62 C61 120.9(9) . . y
C64 C63 C68 117.6(7) . . y
C64 C63 P2 122.5(5) . . y
C68 C63 P2 119.8(5) . . y
C63 C64 C65 121.3(8) . . y
C66 C65 C64 120.1(9) . . y
C65 C66 C67 119.8(8) . . y
C68 C67 C66 118.8(8) . . y
C67 C68 C63 122.1(8) . . y
C70 C69 C74 118.4(6) . . y
C70 C69 P2 122.8(5) . . y
C74 C69 P2 118.8(5) . . y
C69 C70 C71 120.4(7) . . y
C72 C71 C70 120.0(8) . . y
C73 C72 C71 120.0(7) . . y
C72 C73 C74 121.2(8) . . y
C73 C74 C69 120.0(8) . . y
C77 C76 C80 109.4(7) . . y
C77 C76 Ru2 72.2(4) . . y
C80 C76 Ru2 71.7(4) . . y
C76 C77 C78 108.0(7) . . y
C76 C77 Ru2 72.2(4) . . y
C78 C77 Ru2 71.3(4) . . y
C79 C78 C77 107.7(7) . . y
C79 C78 Ru2 71.1(4) . . y
C77 C78 Ru2 71.4(4) . . y
C78 C79 C80 108.1(7) . . y
C78 C79 Ru2 72.9(4) . . y
C80 C79 Ru2 71.9(4) . . y
C76 C80 C79 106.9(8) . . y
C76 C80 Ru2 72.0(4) . . y
C79 C80 Ru2 70.5(4) . . y
C82 C81 C86 118.8(6) . . y
C82 C81 P3 122.8(6) . . y
C86 C81 P3 118.4(5) . . y
C81 C82 C83 118.3(8) . . y
C84 C83 C82 122.1(8) . . y
C85 C84 C83 119.6(8) . . y
C84 C85 C86 120.3(8) . . y
C85 C86 C81 120.8(7) . . y
C88 C87 C92 115.2(9) . . y
C88 C87 P3 122.3(6) . . y
C92 C87 P3 122.5(8) . . y
C87 C88 C89 124.8(11) . . y
C90 C89 C88 120.2(14) . . y
C89 C90 C91 119.9(12) . . y
C92 C91 C90 114.7(18) . . y
C87 C92 C91 124.2(17) . . y
C94 C93 C98 120.0 . . y
C94 C93 P3 119.2(4) . . y
C98 C93 P3 120.8(4) . . y
C95 C94 C93 120.0 . . y
C94 C95 C96 120.0 . . y
C97 C96 C95 120.0 . . y
C96 C97 C98 120.0 . . y
C97 C98 C93 120.0 . . y
C104 C99 C100 116.6(6) . . y
C104 C99 P4 119.2(4) . . y
C100 C99 P4 124.2(5) . . y
C101 C100 C99 120.5(7) . . y
C102 C101 C100 120.5(7) . . y
C101 C102 C103 121.5(7) . . y
C104 C103 C102 117.9(7) . . y
C103 C104 C99 123.0(6) . . y
C106 C105 C110 120.0 . . y
C106 C105 P4 117.7(3) . . y
C110 C105 P4 121.8(3) . . y
C107 C106 C105 120.0 . . y
C106 C107 C108 120.0 . . y
C107 C108 C109 120.0 . . y
C110 C109 C108 120.0 . . y
C109 C110 C105 120.0 . . y
C112 C111 C116 120.0 . . y
C112 C111 P4 122.4(3) . . y
C116 C111 P4 117.3(3) . . y
C113 C112 C111 120.0 . . y
C112 C113 C114 120.0 . . y
C113 C114 C115 120.0 . . y
C116 C115 C114 120.0 . . y
C115 C116 C111 120.0 . . y
F3 Sb1 F3 180.0 . 3_645 y
F3 Sb1 F1 90.6(2) . 3_645 y
F3 Sb1 F1 89.4(2) 3_645 3_645 y
F3 Sb1 F1 89.4(2) . . y
F3 Sb1 F1 90.6(2) 3_645 . y
F1 Sb1 F1 180.0 3_645 . y
F3 Sb1 F2 89.2(2) . 3_645 y
F3 Sb1 F2 90.8(2) 3_645 3_645 y
F1 Sb1 F2 90.0(3) 3_645 3_645 y
F1 Sb1 F2 90.0(2) . 3_645 y
F3 Sb1 F2 90.8(2) . . y
F3 Sb1 F2 89.2(2) 3_645 . y
F1 Sb1 F2 90.0(3) 3_645 . y
F1 Sb1 F2 90.0(3) . . y
F2 Sb1 F2 180.0 3_645 . y
Sb3 Sb2 F5 121.4(10) . . y
Sb3 Sb2 F8 66(3) . . y
F5 Sb2 F8 171(3) . . y
Sb3 Sb2 F7 145(2) . . y
F5 Sb2 F7 92(2) . . y
F8 Sb2 F7 80(3) . . y
Sb3 Sb2 F9 75.0(15) . . y
F5 Sb2 F9 100.7(14) . . y
F8 Sb2 F9 85.4(18) . . y
F7 Sb2 F9 111(2) . . y
Sb3 Sb2 F6 57.4(14) . . y
F5 Sb2 F6 107.4(15) . . y
F8 Sb2 F6 72(2) . . y
F7 Sb2 F6 106(3) . . y
F9 Sb2 F6 132(2) . . y
Sb3 Sb2 F4 21.7(14) . . y
F5 Sb2 F4 99.7(18) . . y
F8 Sb2 F4 88(3) . . y
F7 Sb2 F4 163(3) . . y
F9 Sb2 F4 78.2(18) . . y
F6 Sb2 F4 60(2) . . y
F4 Sb3 Sb2 135(3) . . y
F4 Sb3 F8 160(5) . . y
Sb2 Sb3 F8 64(3) . . y
F4 Sb3 F6 95(3) . . y
Sb2 Sb3 F6 82.2(18) . . y
F8 Sb3 F6 81(2) . . y
F4 Sb3 F9 111(3) . . y
Sb2 Sb3 F9 65.3(13) . . y
F8 Sb3 F9 81(2) . . y
F6 Sb3 F9 147(2) . . y
F4 Sb3 F5 103(3) . . y
Sb2 Sb3 F5 31.7(6) . . y
F8 Sb3 F5 96(3) . . y
F6 Sb3 F5 84.1(15) . . y
F9 Sb3 F5 71.0(13) . . y
Sb3 F4 Sb2 23.2(17) . . y
Sb2 F5 Sb3 26.9(5) . . y
Sb3 F6 Sb2 40.4(6) . . y
Sb2 F8 Sb3 50.1(8) . . y
Sb2 F9 Sb3 39.6(6) . . y

loop_
_geom_bond_atom_site_label_1
_geom_bond_atom_site_label_2
_geom_bond_distance
_geom_bond_site_symmetry_2
_geom_bond_publ_flag
Fe1 N4 1.931(4) . y
Fe1 C75 1.937(5) . y
Fe1 N1 1.943(4) . y
Fe1 N2 1.945(4) . y
Fe1 N3 1.948(5) . y
Fe1 N9 1.967(5) . y
Ru1 C33 2.019(5) . y
Ru1 C34 2.215(6) . y
Ru1 C35 2.226(6) . y
Ru1 C36 2.226(6) . y
Ru1 C38 2.233(5) . y
Ru1 C37 2.248(6) . y
Ru1 P2 2.3302(15) . y
Ru1 P1 2.3428(18) . y
Ru2 N10 2.022(5) . y
Ru2 C79 2.208(6) . y
Ru2 C80 2.227(7) . y
Ru2 C78 2.231(6) . y
Ru2 C76 2.231(6) . y
Ru2 C77 2.232(6) . y
Ru2 P3 2.3164(17) . y
Ru2 P4 2.3323(16) . y
P1 C51 1.825(7) . y
P1 C39 1.832(7) . y
P1 C45 1.835(6) . y
P2 C63 1.823(6) . y
P2 C57 1.825(6) . y
P2 C69 1.855(6) . y
P3 C93 1.812(6) . y
P3 C87 1.834(7) . y
P3 C81 1.840(6) . y
P4 C105 1.811(4) . y
P4 C99 1.828(6) . y
P4 C111 1.845(5) . y
N1 C1 1.371(7) . y
N1 C8 1.373(7) . y
N2 C16 1.360(7) . y
N2 C9 1.374(7) . y
N3 C17 1.361(8) . y
N3 C24 1.389(7) . y
N4 C32 1.368(7) . y
N4 C25 1.388(7) . y
N9 C33 1.133(7) . y
N10 C75 1.156(7) . y
N5 C8 1.320(7) . y
N5 C9 1.329(7) . y
N6 C17 1.316(8) . y
N6 C16 1.335(7) . y
N7 C25 1.298(8) . y
N7 C24 1.306(8) . y
N8 C1 1.322(7) . y
N8 C32 1.326(8) . y
C1 C2 1.458(8) . y
C2 C7 1.387(8) . y
C2 C3 1.395(8) . y
C3 C4 1.393(9) . y
C4 C5 1.404(10) . y
C5 C6 1.375(9) . y
C6 C7 1.428(8) . y
C7 C8 1.438(8) . y
C9 C10 1.444(7) . y
C10 C15 1.384(8) . y
C10 C11 1.411(8) . y
C11 C12 1.370(9) . y
C12 C13 1.415(11) . y
C13 C14 1.402(10) . y
C14 C15 1.417(8) . y
C15 C16 1.425(8) . y
C17 C18 1.475(8) . y
C18 C19 1.372(10) . y
C18 C23 1.381(10) . y
C19 C20 1.388(12) . y
C20 C21 1.395(13) . y
C21 C22 1.366(13) . y
C22 C23 1.387(9) . y
C23 C24 1.471(9) . y
C25 C26 1.465(9) . y
C26 C31 1.359(10) . y
C26 C27 1.399(9) . y
C27 C28 1.370(13) . y
C28 C29 1.423(15) . y
C29 C30 1.375(11) . y
C30 C31 1.389(10) . y
C31 C32 1.473(8) . y
C34 C38 1.402(10) . y
C34 C35 1.414(12) . y
C35 C36 1.433(12) . y
C36 C37 1.353(10) . y
C37 C38 1.465(10) . y
C39 C40 1.366(9) . y
C39 C44 1.421(10) . y
C40 C41 1.386(9) . y
C41 C42 1.388(13) . y
C42 C43 1.347(13) . y
C43 C44 1.368(12) . y
C45 C46 1.350(10) . y
C45 C50 1.398(10) . y
C46 C47 1.397(11) . y
C47 C48 1.366(13) . y
C48 C49 1.355(14) . y
C49 C50 1.368(11) . y
C51 C56 1.402(9) . y
C51 C52 1.421(10) . y
C52 C53 1.361(11) . y
C53 C54 1.387(15) . y
C54 C55 1.382(17) . y
C55 C56 1.380(12) . y
C57 C62 1.377(10) . y
C57 C58 1.400(9) . y
C58 C59 1.417(14) . y
C59 C60 1.297(19) . y
C60 C61 1.387(18) . y
C61 C62 1.403(12) . y
C63 C64 1.386(10) . y
C63 C68 1.393(10) . y
C64 C65 1.406(11) . y
C65 C66 1.341(14) . y
C66 C67 1.437(14) . y
C67 C68 1.365(11) . y
C69 C70 1.366(9) . y
C69 C74 1.406(9) . y
C70 C71 1.407(9) . y
C71 C72 1.365(12) . y
C72 C73 1.351(13) . y
C73 C74 1.375(10) . y
C76 C77 1.364(12) . y
C76 C80 1.390(12) . y
C77 C78 1.427(11) . y
C78 C79 1.370(13) . y
C79 C80 1.427(13) . y
C81 C82 1.379(10) . y
C81 C86 1.398(10) . y
C82 C83 1.397(11) . y
C83 C84 1.359(14) . y
C84 C85 1.347(13) . y
C85 C86 1.376(10) . y
C87 C88 1.309(13) . y
C87 C92 1.316(14) . y
C88 C89 1.402(14) . y
C89 C90 1.198(18) . y
C90 C91 1.48(3) . y
C91 C92 1.378(18) . y
C93 C94 1.3900 . y
C93 C98 1.3900 . y
C94 C95 1.3900 . y
C95 C96 1.3900 . y
C96 C97 1.3900 . y
C97 C98 1.3900 . y
C99 C104 1.390(9) . y
C99 C100 1.394(9) . y
C100 C101 1.380(11) . y
C101 C102 1.343(12) . y
C102 C103 1.373(10) . y
C103 C104 1.371(9) . y
C105 C106 1.3900 . y
C105 C110 1.3900 . y
C106 C107 1.3900 . y
C107 C108 1.3900 . y
C108 C109 1.3900 . y
C109 C110 1.3900 . y
C111 C112 1.3900 . y
C111 C116 1.3900 . y
C112 C113 1.3900 . y
C113 C114 1.3900 . y
C114 C115 1.3900 . y
C115 C116 1.3900 . y
Sb1 F3 1.850(4) . y
Sb1 F3 1.850(4) 3_645 y
Sb1 F1 1.859(4) 3_645 y
Sb1 F1 1.859(4) . y
Sb1 F2 1.859(5) 3_645 y
Sb1 F2 1.859(5) . y
Sb2 Sb3 1.342(6) . y
Sb2 F5 1.56(3) . y
Sb2 F8 1.57(5) . y
Sb2 F7 1.69(5) . y
Sb2 F9 1.91(3) . y
Sb2 F6 2.05(3) . y
Sb2 F4 2.41(5) . y
Sb3 F4 1.26(4) . y
Sb3 F8 1.60(4) . y
Sb3 F6 1.74(3) . y
Sb3 F9 2.03(3) . y
Sb3 F5 2.54(3) . y

loop_
_cod_changelog_entry_id
_cod_changelog_entry_author
_cod_changelog_entry_date
_cod_changelog_entry_text
1 'Vaitkus, Antanas' 2024-11-15T14:40:08+02:00
;
 Removed multiple data items that had the 'Y' placeholder value.
;
